data_1515330
loop_
_publ_author_name
'Batat, Pinar'
'Vives, Guillaume'
'Bofinger, Robin'
'Chang, Ren-Wei'
'Kauffmann, Brice'
'Oda, Reiko'
'Jonusauskas, Gediminas'
'McClenaghan, Nathan D.'

_publ_section_title
;
 Dynamics of ion-regulated photoinduced electron transfer in BODIPY-BAPTA
 conjugates
;
_journal_issue 11
_journal_name_full 'Photochemical &amp; Photobiological Sciences'
_journal_page_first 1666
_journal_paper_doi 10.1039/c2pp25130b
_journal_volume 11
_journal_year 2012
_chemical_formula_sum 'C46 H61 B F2 N4 O11'
_chemical_formula_weight 894.80
_space_group_IT_number 14
_symmetry_cell_setting monoclinic
_symmetry_space_group_name_Hall '-P 2yab'
_symmetry_space_group_name_H-M 'P 1 21/a 1'
_atom_sites_solution_hydrogens geom
_atom_sites_solution_primary direct
_atom_sites_solution_secondary difmap
_audit_creation_method SHELXL-97
_audit_update_record
;
2012-05-10 # Formatted by publCIF
;
_cell_angle_alpha 90.00
_cell_angle_beta 100.98
_cell_angle_gamma 90.00
_cell_formula_units_Z 4
_cell_length_a 11.339
_cell_length_b 30.546
_cell_length_c 13.560
_cell_measurement_temperature 213(2)
_cell_volume 4610.678
_computing_structure_refinement 'SHELXL-97 (Sheldrick, 1997)'
_computing_structure_solution 'SUPERFLIP (Palatinus, 2007)'
_diffrn_ambient_temperature 213(2)
_diffrn_measured_fraction_theta_full 0.971
_diffrn_measured_fraction_theta_max 0.971
_diffrn_measurement_device_type 'four circles'
_diffrn_measurement_method 'omega scans'
_diffrn_radiation_monochromator 'Osmic mirrors'
_diffrn_radiation_source 'rotating anode'
_diffrn_radiation_type CuK\a
_diffrn_radiation_wavelength 1.54178
_diffrn_reflns_av_R_equivalents 0.0969
_diffrn_reflns_av_sigmaI/netI 0.0865
_diffrn_reflns_limit_h_max 14
_diffrn_reflns_limit_h_min -14
_diffrn_reflns_limit_k_max 36
_diffrn_reflns_limit_k_min -30
_diffrn_reflns_limit_l_max 16
_diffrn_reflns_limit_l_min -16
_diffrn_reflns_number 60783
_diffrn_reflns_theta_full 72.60
_diffrn_reflns_theta_max 72.60
_diffrn_reflns_theta_min 2.89
_exptl_absorpt_coefficient_mu 0.802
_exptl_absorpt_correction_T_max 0.9241
_exptl_absorpt_correction_T_min 0.9241
_exptl_crystal_colour colorless
_exptl_crystal_density_diffrn 1.289
_exptl_crystal_density_method 'not measured'
_exptl_crystal_F_000 1904
_exptl_crystal_size_max 0.10
_exptl_crystal_size_mid 0.10
_exptl_crystal_size_min 0.10
_refine_diff_density_max 0.892
_refine_diff_density_min -0.989
_refine_diff_density_rms 0.181
_refine_ls_extinction_coef 0.0000
_refine_ls_extinction_expression Fc^*^=kFc[1+0.001xFc^2^\l^3^/sin(2\q)]^-1/4^
_refine_ls_extinction_method SHELXL
_refine_ls_goodness_of_fit_ref 1.526
_refine_ls_hydrogen_treatment constr
_refine_ls_matrix_type full
_refine_ls_number_parameters 579
_refine_ls_number_reflns 8890
_refine_ls_number_restraints 0
_refine_ls_restrained_S_all 1.526
_refine_ls_R_factor_all 0.2002
_refine_ls_R_factor_gt 0.1351
_refine_ls_shift/su_max 0.118
_refine_ls_shift/su_mean 0.000
_refine_ls_structure_factor_coef Fsqd
_refine_ls_weighting_details 'calc w=1/[\s^2^(Fo^2^)+(0.2000P)^2^+0.0000P] where P=(Fo^2^+2Fc^2^)/3'
_refine_ls_weighting_scheme calc
_refine_ls_wR_factor_gt 0.3753
_refine_ls_wR_factor_ref 0.4437
_reflns_number_gt 6186
_reflns_number_total 8890
_reflns_threshold_expression >2sigma(I)
_cod_data_source_file c2pp25130b.txt
_cod_data_source_block gv54correct
_cod_original_cell_volume 4610.6
_cod_original_sg_symbol_H-M P2(1)/a
_cod_database_code 1515330

loop_
_symmetry_equiv_pos_as_xyz
'x, y, z'
'-x+1/2, y+1/2, -z'
'-x, -y, -z'
'x-1/2, -y-1/2, z'

loop_
_atom_site_label
_atom_site_type_symbol
_atom_site_fract_x
_atom_site_fract_y
_atom_site_fract_z
_atom_site_U_iso_or_equiv
_atom_site_adp_type
_atom_site_occupancy
_atom_site_symmetry_multiplicity
_atom_site_calc_flag
_atom_site_refinement_flags
F1 F 0.9325(3) 0.23721(11) 0.4793(2) 0.0513(8) Uani 1 1 d .
F2 F 0.9320(3) 0.16362(11) 0.4632(2) 0.0529(9) Uani 1 1 d .
O20 O 0.9627(3) 0.10901(11) 1.0650(2) 0.0411(8) Uani 1 1 d .
O22 O 0.7555(3) 0.23886(13) 1.1997(3) 0.0512(10) Uani 1 1 d .
O21 O 0.9772(3) 0.01768(12) 1.1270(3) 0.0440(9) Uani 1 1 d .
O25 O 0.8983(3) 0.08800(12) 1.3240(2) 0.0459(9) Uani 1 1 d .
O24 O 1.0743(3) 0.12047(13) 1.3097(3) 0.0490(10) Uani 1 1 d .
O23 O 0.8889(3) 0.29193(12) 1.2596(3) 0.0460(9) Uani 1 1 d .
O1 O 0.6781(3) 0.07165(14) 1.0798(3) 0.0568(11) Uani 1 1 d .
O2 O 0.6848(4) -0.06070(18) 1.3244(3) 0.0746(14) Uani 1 1 d .
C207 C 0.9376(4) 0.18572(15) 1.0716(3) 0.0353(11) Uani 1 1 d .
C208 C 0.8839(4) 0.14855(18) 1.2184(4) 0.0414(12) Uani 1 1 d .
H20A H 0.8371 0.1314 1.1645 0.050 Uiso 1 1 calc R
H20B H 0.8283 0.1622 1.2553 0.050 Uiso 1 1 calc R
O5 O 0.6958(4) 0.01054(15) 0.9891(3) 0.0658(12) Uani 1 1 d .
N100 N 1.0434(4) 0.19433(14) 0.6167(3) 0.0410(10) Uani 1 1 d .
N1 N 0.9482(3) 0.18290(14) 1.1746(3) 0.0374(10) Uani 1 1 d .
C202 C 0.8213(4) 0.19361(17) 0.6834(4) 0.0403(12) Uani 1 1 d .
O26 O 0.5607(4) -0.10574(16) 1.2227(4) 0.0783(14) Uani 1 1 d .
C203 C 1.0389(4) 0.19316(17) 0.7194(3) 0.0386(12) Uani 1 1 d .
C204 C 0.9298(4) 0.19044(15) 0.8612(3) 0.0351(11) Uani 1 1 d .
C209 C 0.9689(4) 0.22243(17) 1.2327(4) 0.0411(12) Uani 1 1 d .
H20C H 1.0316 0.2391 1.2101 0.049 Uiso 1 1 calc R
H20D H 0.9980 0.2147 1.3025 0.049 Uiso 1 1 calc R
N7 N 0.7995(4) -0.03379(16) 1.1696(3) 0.0496(12) Uani 1 1 d .
N101 N 0.8203(4) 0.19438(15) 0.5795(3) 0.0427(11) Uani 1 1 d .
C205 C 0.9303(5) 0.22848(18) 0.9188(4) 0.0445(12) Uani 1 1 d .
H205 H 0.9295 0.2558 0.8884 0.053 Uiso 1 1 calc R
C213 C 1.1307(5) -0.02358(18) 1.2398(4) 0.0450(13) Uani 1 1 d .
H213 H 1.1912 -0.0055 1.2254 0.054 Uiso 1 1 calc R
C210 C 1.0119(4) -0.01492(17) 1.1969(4) 0.0403(12) Uani 1 1 d .
C211 C 0.9191(4) -0.04189(18) 1.2201(4) 0.0422(12) Uani 1 1 d .
C206 C 0.9444(4) 0.14783(17) 1.0123(4) 0.0386(11) Uani 1 1 d .
C212 C 1.0704(5) -0.0849(2) 1.3281(4) 0.0506(14) Uani 1 1 d .
H212 H 1.0889 -0.1082 1.3725 0.061 Uiso 1 1 calc R
C500 C 0.7042(5) 0.19278(19) 0.5311(4) 0.0482(14) Uani 1 1 d .
C1 C 0.9319(4) 0.22556(19) 1.0209(4) 0.0451(13) Uani 1 1 d .
H1 H 0.9291 0.2513 1.0572 0.054 Uiso 1 1 calc R
C2 C 0.8592(4) 0.25129(17) 1.2264(4) 0.0394(12) Uani 1 1 d .
C3 C 0.9359(4) 0.15034(17) 0.9101(4) 0.0399(12) Uani 1 1 d .
H3 H 0.9341 0.1247 0.8729 0.048 Uiso 1 1 calc R
C4 C 1.0700(4) 0.04183(17) 1.0970(4) 0.0416(12) Uani 1 1 d .
H4A H 1.1238 0.0223 1.0704 0.050 Uiso 1 1 calc R
H4B H 1.1161 0.0573 1.1541 0.050 Uiso 1 1 calc R
C5 C 0.7485(5) 0.00964(19) 1.1712(4) 0.0479(13) Uani 1 1 d .
H5A H 0.8083 0.0288 1.2098 0.058 Uiso 1 1 calc R
H5B H 0.6809 0.0082 1.2055 0.058 Uiso 1 1 calc R
C6 C 1.1583(5) 0.19235(17) 0.6055(4) 0.0426(12) Uani 1 1 d .
C7 C 0.6298(5) 0.19083(18) 0.6023(4) 0.0498(14) Uani 1 1 d .
H7 H 0.5464 0.1889 0.5883 0.060 Uiso 1 1 calc R
C8 C 1.1610(5) -0.0598(2) 1.3055(4) 0.0490(13) Uani 1 1 d .
C9 C 0.9293(4) 0.19299(15) 0.7518(3) 0.0367(11) Uani 1 1 d .
C10 C 0.4561(4) 0.00676(19) 0.1996(4) 0.0442(12) Uani 1 1 d .
H10A H 0.3975 -0.0046 0.1451 0.066 Uiso 1 1 calc R
H10B H 0.4545 -0.0100 0.2592 0.066 Uiso 1 1 calc R
H10C H 0.5345 0.0049 0.1829 0.066 Uiso 1 1 calc R
C11 C 0.9499(5) -0.07647(19) 1.2858(4) 0.0472(13) Uani 1 1 d .
H11 H 0.8900 -0.0943 1.3022 0.057 Uiso 1 1 calc R
C12 C 0.6272(5) 0.0945(2) 0.9875(5) 0.0666(18) Uani 1 1 d .
H12A H 0.5628 0.0774 0.9482 0.080 Uiso 1 1 calc R
H12B H 0.6882 0.0995 0.9475 0.080 Uiso 1 1 calc R
C13 C 0.9655(5) 0.11831(19) 1.2879(4) 0.0439(12) Uani 1 1 d .
C14 C 1.0143(5) 0.07362(16) 1.0183(4) 0.0418(12) Uani 1 1 d .
H14A H 1.0748 0.0848 0.9829 0.050 Uiso 1 1 calc R
H14B H 0.9526 0.0591 0.9699 0.050 Uiso 1 1 calc R
C15 C 0.7004(5) 0.19225(18) 0.6960(4) 0.0447(13) Uani 1 1 d .
B1 B 0.9306(5) 0.1974(2) 0.5303(4) 0.0384(13) Uani 1 1 d .
C17 C 0.7507(5) 0.3410(2) 1.1543(4) 0.0569(15) Uani 1 1 d .
H17A H 0.6846 0.3607 1.1539 0.085 Uiso 1 1 calc R
H17B H 0.7257 0.3175 1.1081 0.085 Uiso 1 1 calc R
H17C H 0.8161 0.3565 1.1345 0.085 Uiso 1 1 calc R
C18 C 1.1597(5) 0.19031(17) 0.7724(4) 0.0424(12) Uani 1 1 d .
C19 C 1.2295(5) 0.18974(19) 0.7003(4) 0.0492(14) Uani 1 1 d .
H19 H 1.3129 0.1879 0.7133 0.059 Uiso 1 1 calc R
C20 C 1.1948(5) 0.1920(2) 0.5046(4) 0.0576(16) Uani 1 1 d .
H20E H 1.1246 0.1944 0.4527 0.086 Uiso 1 1 calc R
H20F H 1.2357 0.1651 0.4966 0.086 Uiso 1 1 calc R
H20G H 1.2474 0.2162 0.5002 0.086 Uiso 1 1 calc R
C21 C 1.2069(5) 0.1880(2) 0.8833(4) 0.0507(14) Uani 1 1 d .
H21A H 1.1409 0.1875 0.9183 0.076 Uiso 1 1 calc R
H21B H 1.2562 0.2131 0.9041 0.076 Uiso 1 1 calc R
H21C H 1.2539 0.1618 0.8986 0.076 Uiso 1 1 calc R
C22 C 0.7903(5) 0.3230(2) 1.2572(4) 0.0489(13) Uani 1 1 d .
H22A H 0.8163 0.3467 1.3037 0.059 Uiso 1 1 calc R
H22B H 0.7233 0.3084 1.2783 0.059 Uiso 1 1 calc R
C23 C 0.6505(5) 0.1888(2) 0.7918(4) 0.0507(14) Uani 1 1 d .
H23A H 0.5643 0.1891 0.7756 0.076 Uiso 1 1 calc R
H23B H 0.6783 0.2132 0.8347 0.076 Uiso 1 1 calc R
H23C H 0.6773 0.1620 0.8257 0.076 Uiso 1 1 calc R
C24 C 0.7068(5) 0.0295(2) 1.0694(4) 0.0529(15) Uani 1 1 d .
C217 C 0.7142(5) -0.0687(2) 1.1551(5) 0.0587(16) Uani 1 1 d .
H21D H 0.7564 -0.0949 1.1411 0.070 Uiso 1 1 calc R
H21E H 0.6558 -0.0620 1.0949 0.070 Uiso 1 1 calc R
C200 C 0.6682(5) 0.1907(2) 0.4201(4) 0.0563(16) Uani 1 1 d .
H20H H 0.7373 0.1956 0.3902 0.084 Uiso 1 1 calc R
H20I H 0.6089 0.2128 0.3975 0.084 Uiso 1 1 calc R
H20J H 0.6351 0.1623 0.4008 0.084 Uiso 1 1 calc R
C214 C 1.2894(5) -0.0688(2) 1.3488(5) 0.0595(16) Uani 1 1 d .
H21F H 1.3395 -0.0495 1.3192 0.089 Uiso 1 1 calc R
H21G H 1.3079 -0.0986 1.3349 0.089 Uiso 1 1 calc R
H21H H 1.3035 -0.0643 1.4201 0.089 Uiso 1 1 calc R
C300 C 0.9607(5) 0.0606(2) 1.4048(4) 0.0551(15) Uani 1 1 d .
H30A H 1.0028 0.0785 1.4594 0.066 Uiso 1 1 calc R
H30B H 1.0187 0.0420 1.3809 0.066 Uiso 1 1 calc R
C301 C 0.8666(6) 0.0332(2) 1.4400(4) 0.0594(16) Uani 1 1 d .
H30C H 0.9045 0.0137 1.4918 0.089 Uiso 1 1 calc R
H30D H 0.8234 0.0166 1.3846 0.089 Uiso 1 1 calc R
H30E H 0.8118 0.0520 1.4660 0.089 Uiso 1 1 calc R
C216 C 0.6450(5) -0.0800(2) 1.2365(5) 0.0581(16) Uani 1 1 d .
C302 C 0.4297(6) 0.0503(3) 0.2163(6) 0.089(2) Uani 1 1 d .
H30F H 0.3518 0.0519 0.2356 0.107 Uiso 1 1 calc R
H30G H 0.4253 0.0666 0.1544 0.107 Uiso 1 1 calc R
C215 C 0.5797(6) 0.1374(2) 1.0185(5) 0.073(2) Uani 1 1 d .
H21I H 0.5459 0.1539 0.9596 0.109 Uiso 1 1 calc R
H21J H 0.6441 0.1537 1.0582 0.109 Uiso 1 1 calc R
H21K H 0.5187 0.1319 1.0573 0.109 Uiso 1 1 calc R
C218 C 0.6223(6) -0.0718(3) 1.4048(5) 0.097(3) Uani 1 1 d .
H21L H 0.5476 -0.0555 1.3961 0.116 Uiso 1 1 calc R
H21M H 0.6025 -0.1028 1.4009 0.116 Uiso 1 1 calc R
O300 O 0.5251(8) 0.0715(4) 0.2994(9) 0.202(5) Uani 1 1 d .
H300 H 0.4935 0.0908 0.3277 0.303 Uiso 1 1 calc R
C219 C 0.6898(9) -0.0628(4) 1.4986(7) 0.132(4) Uani 1 1 d .
H21N H 0.6474 -0.0726 1.5494 0.198 Uiso 1 1 calc R
H21O H 0.7032 -0.0318 1.5053 0.198 Uiso 1 1 calc R
H21P H 0.7656 -0.0777 1.5063 0.198 Uiso 1 1 calc R

loop_
_atom_site_aniso_label
_atom_site_aniso_U_11
_atom_site_aniso_U_22
_atom_site_aniso_U_33
_atom_site_aniso_U_23
_atom_site_aniso_U_13
_atom_site_aniso_U_12
F1 0.0540(18) 0.052(2) 0.0449(17) 0.0121(14) 0.0026(14) -0.0003(15)
F2 0.0569(18) 0.059(2) 0.0413(17) -0.0085(15) 0.0057(14) 0.0047(15)
O20 0.0503(19) 0.035(2) 0.0388(18) 0.0030(15) 0.0103(15) 0.0066(15)
O22 0.044(2) 0.048(2) 0.061(2) -0.0040(18) 0.0076(17) -0.0068(17)
O21 0.0400(18) 0.039(2) 0.052(2) 0.0040(16) 0.0084(15) -0.0001(15)
O25 0.049(2) 0.048(2) 0.0411(19) 0.0028(16) 0.0087(15) -0.0055(17)
O24 0.045(2) 0.053(2) 0.049(2) 0.0064(18) 0.0069(16) 0.0025(17)
O23 0.0435(19) 0.046(2) 0.048(2) -0.0032(17) 0.0069(16) 0.0024(16)
O1 0.060(2) 0.058(3) 0.049(2) 0.0057(19) 0.0018(18) 0.006(2)
O2 0.058(3) 0.109(4) 0.058(3) -0.004(3) 0.013(2) -0.016(2)
C207 0.044(3) 0.025(3) 0.035(2) -0.0012(19) 0.003(2) -0.001(2)
C208 0.040(3) 0.051(3) 0.035(3) 0.002(2) 0.009(2) -0.001(2)
O5 0.062(3) 0.080(3) 0.051(2) -0.010(2) -0.0002(19) 0.013(2)
N100 0.042(2) 0.049(3) 0.032(2) 0.0019(18) 0.0087(17) 0.0005(19)
N1 0.045(2) 0.037(2) 0.031(2) -0.0042(17) 0.0087(17) 0.0016(18)
C202 0.044(3) 0.043(3) 0.034(3) 0.005(2) 0.007(2) 0.006(2)
O26 0.058(3) 0.078(4) 0.093(3) 0.016(3) -0.004(2) -0.020(2)
C203 0.040(3) 0.042(3) 0.029(2) -0.001(2) -0.0029(19) -0.001(2)
C204 0.044(3) 0.031(3) 0.029(2) -0.0018(19) 0.0027(19) 0.001(2)
C209 0.044(3) 0.040(3) 0.038(3) 0.001(2) 0.007(2) 0.002(2)
N7 0.038(2) 0.050(3) 0.059(3) -0.006(2) 0.005(2) -0.002(2)
N101 0.037(2) 0.052(3) 0.035(2) 0.0071(18) -0.0037(17) 0.0028(19)
C205 0.052(3) 0.042(3) 0.040(3) -0.004(2) 0.008(2) -0.004(2)
C213 0.046(3) 0.043(3) 0.044(3) 0.001(2) 0.005(2) 0.002(2)
C210 0.043(3) 0.034(3) 0.043(3) -0.001(2) 0.004(2) 0.001(2)
C211 0.043(3) 0.040(3) 0.043(3) -0.001(2) 0.008(2) 0.000(2)
C206 0.037(2) 0.036(3) 0.043(3) 0.001(2) 0.007(2) -0.001(2)
C212 0.063(3) 0.047(4) 0.040(3) 0.002(2) 0.007(2) 0.002(3)
C500 0.046(3) 0.054(4) 0.041(3) 0.002(2) -0.001(2) 0.010(2)
C1 0.048(3) 0.046(3) 0.041(3) 0.004(2) 0.005(2) 0.007(2)
C2 0.039(3) 0.040(3) 0.037(3) -0.001(2) 0.002(2) 0.001(2)
C3 0.044(3) 0.032(3) 0.040(3) -0.001(2) 0.000(2) 0.000(2)
C4 0.039(2) 0.038(3) 0.047(3) -0.002(2) 0.008(2) 0.000(2)
C5 0.043(3) 0.049(4) 0.055(3) -0.009(3) 0.017(2) 0.002(2)
C6 0.049(3) 0.040(3) 0.040(3) -0.003(2) 0.012(2) 0.002(2)
C7 0.043(3) 0.052(4) 0.052(3) -0.004(3) 0.004(2) 0.003(2)
C8 0.043(3) 0.050(4) 0.052(3) 0.005(3) 0.005(2) -0.002(2)
C9 0.048(3) 0.025(3) 0.035(3) -0.0017(19) 0.003(2) -0.002(2)
C10 0.034(2) 0.051(3) 0.043(3) -0.003(2) -0.005(2) 0.001(2)
C11 0.046(3) 0.044(3) 0.053(3) -0.003(3) 0.013(2) -0.008(2)
C12 0.049(3) 0.083(5) 0.066(4) 0.018(4) 0.005(3) 0.016(3)
C13 0.050(3) 0.051(3) 0.033(2) 0.000(2) 0.013(2) 0.000(2)
C14 0.055(3) 0.032(3) 0.042(3) -0.001(2) 0.018(2) 0.009(2)
C15 0.043(3) 0.047(3) 0.046(3) 0.004(2) 0.013(2) 0.000(2)
B1 0.044(3) 0.035(3) 0.033(3) -0.005(2) 0.000(2) 0.001(2)
C17 0.051(3) 0.058(4) 0.060(4) 0.005(3) 0.007(3) 0.015(3)
C18 0.045(3) 0.035(3) 0.042(3) 0.002(2) -0.003(2) 0.000(2)
C19 0.041(3) 0.054(4) 0.053(3) 0.000(3) 0.009(2) -0.004(2)
C20 0.051(3) 0.070(4) 0.054(3) -0.006(3) 0.016(3) -0.009(3)
C21 0.050(3) 0.064(4) 0.035(3) 0.005(3) 0.001(2) -0.004(3)
C22 0.043(3) 0.049(3) 0.055(3) -0.003(3) 0.011(2) 0.004(2)
C23 0.042(3) 0.062(4) 0.049(3) -0.004(3) 0.011(2) -0.003(3)
C24 0.039(3) 0.068(4) 0.050(3) -0.005(3) 0.003(2) -0.010(3)
C217 0.048(3) 0.065(4) 0.060(4) -0.013(3) 0.001(3) -0.021(3)
C200 0.050(3) 0.075(5) 0.038(3) 0.003(3) -0.004(2) -0.006(3)
C214 0.057(3) 0.056(4) 0.060(4) 0.003(3) -0.001(3) 0.012(3)
C300 0.062(3) 0.049(4) 0.053(3) 0.012(3) 0.006(3) 0.003(3)
C301 0.079(4) 0.050(4) 0.049(3) 0.009(3) 0.011(3) -0.014(3)
C216 0.037(3) 0.070(4) 0.064(4) 0.018(3) 0.002(3) -0.012(3)
C302 0.060(4) 0.122(8) 0.087(5) -0.012(5) 0.019(4) -0.005(4)
C215 0.069(4) 0.079(5) 0.070(4) 0.022(4) 0.010(3) 0.024(4)
C218 0.045(3) 0.183(10) 0.065(4) 0.000(5) 0.017(3) -0.019(4)
O300 0.135(7) 0.234(12) 0.226(11) -0.107(9) 0.010(7) -0.014(7)
C219 0.118(8) 0.191(12) 0.091(7) 0.042(7) 0.031(6) -0.016(8)

loop_
_atom_type_symbol
_atom_type_description
_atom_type_scat_dispersion_real
_atom_type_scat_dispersion_imag
_atom_type_scat_source
C C 0.0181 0.0091 'International Tables Vol C Tables 4.2.6.8 and 6.1.1.4'
H H 0.0000 0.0000 'International Tables Vol C Tables 4.2.6.8 and 6.1.1.4'
B B 0.0090 0.0039 'International Tables Vol C Tables 4.2.6.8 and 6.1.1.4'
F F 0.0727 0.0534 'International Tables Vol C Tables 4.2.6.8 and 6.1.1.4'
N N 0.0311 0.0180 'International Tables Vol C Tables 4.2.6.8 and 6.1.1.4'
O O 0.0492 0.0322 'International Tables Vol C Tables 4.2.6.8 and 6.1.1.4'

loop_
_geom_angle_atom_site_label_1
_geom_angle_atom_site_label_2
_geom_angle_atom_site_label_3
_geom_angle
C206 O20 C14 117.0(4)
C210 O21 C4 116.5(4)
C13 O25 C300 116.2(4)
C2 O23 C22 116.8(4)
C24 O1 C12 115.8(5)
C216 O2 C218 116.1(5)
N1 C207 C1 122.7(4)
N1 C207 C206 121.2(4)
C1 C207 C206 115.8(4)
N1 C208 C13 113.5(4)
C6 N100 C203 109.3(4)
C6 N100 B1 126.2(4)
C203 N100 B1 124.5(4)
C207 N1 C209 118.4(4)
C207 N1 C208 120.0(4)
C209 N1 C208 114.9(4)
C9 C202 N101 120.4(4)
C9 C202 C15 132.1(5)
N101 C202 C15 107.4(4)
C9 C203 N100 121.0(4)
C9 C203 C18 132.1(5)
N100 C203 C18 106.8(4)
C3 C204 C205 118.1(4)
C3 C204 C9 121.0(4)
C205 C204 C9 120.9(4)
N1 C209 C2 114.3(4)
C211 N7 C217 119.8(5)
C211 N7 C5 120.0(4)
C217 N7 C5 115.1(5)
C500 N101 C202 107.8(4)
C500 N101 B1 126.2(4)
C202 N101 B1 126.0(4)
C1 C205 C204 120.2(5)
C210 C213 C8 120.7(5)
O21 C210 C213 123.6(5)
O21 C210 C211 116.4(4)
C213 C210 C211 119.9(5)
C11 C211 C210 118.6(5)
C11 C211 N7 123.0(5)
C210 C211 N7 118.3(5)
C3 C206 O20 123.1(4)
C3 C206 C207 121.6(5)
O20 C206 C207 115.3(4)
C8 C212 C11 121.5(5)
N101 C500 C7 109.0(5)
N101 C500 C200 123.1(5)
C7 C500 C200 127.8(5)
C205 C1 C207 122.7(5)
O22 C2 O23 123.5(5)
O22 C2 C209 124.7(5)
O23 C2 C209 111.6(4)
C206 C3 C204 121.3(5)
O21 C4 C14 108.1(4)
N7 C5 C24 114.5(5)
N100 C6 C19 107.7(5)
N100 C6 C20 123.1(5)
C19 C6 C20 129.2(5)
C15 C7 C500 108.5(5)
C212 C8 C213 118.5(5)
C212 C8 C214 122.0(5)
C213 C8 C214 119.5(5)
C202 C9 C203 121.0(4)
C202 C9 C204 120.2(5)
C203 C9 C204 118.7(4)
C211 C11 C212 120.7(5)
O1 C12 C215 106.4(5)
O24 C13 O25 124.5(5)
O24 C13 C208 126.4(5)
O25 C13 C208 109.0(4)
O20 C14 C4 109.1(4)
C7 C15 C202 107.3(5)
C7 C15 C23 123.1(5)
C202 C15 C23 129.4(5)
F2 B1 F1 108.7(4)
F2 B1 N101 110.9(4)
F1 B1 N101 111.0(4)
F2 B1 N100 109.8(4)
F1 B1 N100 109.6(4)
N101 B1 N100 106.8(4)
C19 C18 C203 105.8(4)
C19 C18 C21 124.8(5)
C203 C18 C21 129.4(5)
C18 C19 C6 110.4(5)
O23 C22 C17 110.8(4)
O5 C24 O1 124.3(6)
O5 C24 C5 126.2(6)
O1 C24 C5 109.4(5)
N7 C217 C216 120.2(5)
O25 C300 C301 106.7(5)
O26 C216 O2 122.9(6)
O26 C216 C217 122.4(6)
O2 C216 C217 114.7(5)
C10 C302 O300 112.2(7)
C219 C218 O2 112.4(6)

loop_
_geom_bond_atom_site_label_1
_geom_bond_atom_site_label_2
_geom_bond_distance
F1 B1 1.401(7)
F2 B1 1.377(6)
O20 C206 1.379(6)
O20 C14 1.433(6)
O22 C2 1.223(6)
O21 C210 1.380(6)
O21 C4 1.407(6)
O25 C13 1.349(6)
O25 C300 1.452(6)
O24 C13 1.214(6)
O23 C2 1.342(6)
O23 C22 1.462(6)
O1 C24 1.342(7)
O1 C12 1.452(7)
O2 C216 1.330(7)
O2 C218 1.449(7)
C207 N1 1.382(6)
C207 C1 1.393(7)
C207 C206 1.419(7)
C208 N1 1.466(6)
C208 C13 1.505(7)
O5 C24 1.219(6)
N100 C6 1.341(6)
N100 C203 1.404(6)
N100 B1 1.564(6)
N1 C209 1.437(6)
C202 C9 1.388(6)
C202 N101 1.407(6)
C202 C15 1.414(7)
O26 C216 1.223(7)
C203 C9 1.395(7)
C203 C18 1.422(6)
C204 C3 1.388(7)
C204 C205 1.400(7)
C204 C9 1.484(6)
C209 C2 1.514(7)
N7 C211 1.419(6)
N7 C217 1.426(7)
N7 C5 1.449(7)
N101 C500 1.356(6)
N101 B1 1.528(7)
C205 C1 1.384(7)
C213 C210 1.387(7)
C213 C8 1.421(7)
C210 C211 1.418(7)
C211 C11 1.384(7)
C206 C3 1.373(7)
C212 C8 1.363(7)
C212 C11 1.401(7)
C500 C7 1.399(8)
C500 C200 1.484(7)
C4 C14 1.492(7)
C5 C24 1.498(8)
C6 C19 1.385(7)
C6 C20 1.502(7)
C7 C15 1.368(7)
C8 C214 1.488(7)
C10 C302 1.391(10)
C12 C215 1.507(10)
C15 C23 1.516(7)
C17 C22 1.487(7)
C18 C19 1.369(8)
C18 C21 1.500(7)
C217 C216 1.511(8)
C300 C301 1.502(8)
C302 O300 1.548(10)
C218 C219 1.381(11)

loop_
_geom_torsion_atom_site_label_1
_geom_torsion_atom_site_label_2
_geom_torsion_atom_site_label_3
_geom_torsion_atom_site_label_4
_geom_torsion
C1 C207 N1 C209 -7.8(7)
C206 C207 N1 C209 165.6(4)
C1 C207 N1 C208 142.1(5)
C206 C207 N1 C208 -44.5(6)
C13 C208 N1 C207 120.0(5)
C13 C208 N1 C209 -89.1(5)
C6 N100 C203 C9 -177.4(5)
B1 N100 C203 C9 2.5(8)
C6 N100 C203 C18 0.0(6)
B1 N100 C203 C18 180.0(5)
C207 N1 C209 C2 75.4(5)
C208 N1 C209 C2 -76.0(5)
C9 C202 N101 C500 177.2(5)
C15 C202 N101 C500 -1.0(6)
C9 C202 N101 B1 -3.9(8)
C15 C202 N101 B1 177.9(5)
C3 C204 C205 C1 -2.6(7)
C9 C204 C205 C1 -179.4(5)
C4 O21 C210 C213 2.1(7)
C4 O21 C210 C211 -174.3(4)
C8 C213 C210 O21 -175.1(5)
C8 C213 C210 C211 1.1(8)
O21 C210 C211 C11 176.7(5)
C213 C210 C211 C11 0.2(8)
O21 C210 C211 N7 0.6(7)
C213 C210 C211 N7 -175.9(5)
C217 N7 C211 C11 -23.1(8)
C5 N7 C211 C11 130.3(6)
C217 N7 C211 C210 152.8(5)
C5 N7 C211 C210 -53.8(7)
C14 O20 C206 C3 21.5(7)
C14 O20 C206 C207 -157.1(4)
N1 C207 C206 C3 -179.0(4)
C1 C207 C206 C3 -5.1(7)
N1 C207 C206 O20 -0.4(7)
C1 C207 C206 O20 173.5(4)
C202 N101 C500 C7 -0.2(6)
B1 N101 C500 C7 -179.1(5)
C202 N101 C500 C200 -176.7(5)
B1 N101 C500 C200 4.4(9)
C204 C205 C1 C207 2.4(8)
N1 C207 C1 C205 175.1(5)
C206 C207 C1 C205 1.4(7)
C22 O23 C2 O22 -3.8(7)
C22 O23 C2 C209 180.0(4)
N1 C209 C2 O22 19.7(7)
N1 C209 C2 O23 -164.1(4)
O20 C206 C3 C204 -173.3(4)
C207 C206 C3 C204 5.2(7)
C205 C204 C3 C206 -1.2(7)
C9 C204 C3 C206 175.6(5)
C210 O21 C4 C14 177.3(4)
C211 N7 C5 C24 121.5(5)
C217 N7 C5 C24 -83.9(6)
C203 N100 C6 C19 0.2(6)
B1 N100 C6 C19 -179.7(5)
C203 N100 C6 C20 178.7(5)
B1 N100 C6 C20 -1.2(8)
N101 C500 C7 C15 1.4(7)
C200 C500 C7 C15 177.7(6)
C11 C212 C8 C213 1.8(9)
C11 C212 C8 C214 -179.1(5)
C210 C213 C8 C212 -2.1(8)
C210 C213 C8 C214 178.7(5)
N101 C202 C9 C203 0.1(8)
C15 C202 C9 C203 177.7(6)
N101 C202 C9 C204 -177.6(4)
C15 C202 C9 C204 0.0(9)
N100 C203 C9 C202 0.5(8)
C18 C203 C9 C202 -176.1(5)
N100 C203 C9 C204 178.3(4)
C18 C203 C9 C204 1.6(9)
C3 C204 C9 C202 92.3(6)
C205 C204 C9 C202 -91.0(6)
C3 C204 C9 C203 -85.4(6)
C205 C204 C9 C203 91.3(6)
C210 C211 C11 C212 -0.6(8)
N7 C211 C11 C212 175.3(5)
C8 C212 C11 C211 -0.5(9)
C24 O1 C12 C215 168.9(5)
C300 O25 C13 O24 9.2(7)
C300 O25 C13 C208 -170.2(4)
N1 C208 C13 O24 0.7(8)
N1 C208 C13 O25 -179.9(4)
C206 O20 C14 C4 158.4(4)
O21 C4 C14 O20 75.5(5)
C500 C7 C15 C202 -2.0(7)
C500 C7 C15 C23 -177.3(5)
C9 C202 C15 C7 -176.0(6)
N101 C202 C15 C7 1.8(6)
C9 C202 C15 C23 -1.1(10)
N101 C202 C15 C23 176.8(5)
C500 N101 B1 F2 -55.7(7)
C202 N101 B1 F2 125.6(5)
C500 N101 B1 F1 65.3(7)
C202 N101 B1 F1 -113.4(5)
C500 N101 B1 N100 -175.3(5)
C202 N101 B1 N100 6.0(7)
C6 N100 B1 F2 54.3(7)
C203 N100 B1 F2 -125.6(5)
C6 N100 B1 F1 -65.0(7)
C203 N100 B1 F1 115.1(5)
C6 N100 B1 N101 174.6(5)
C203 N100 B1 N101 -5.3(7)
C9 C203 C18 C19 176.8(6)
N100 C203 C18 C19 -0.3(6)
C9 C203 C18 C21 -2.8(10)
N100 C203 C18 C21 -179.8(5)
C203 C18 C19 C6 0.4(6)
C21 C18 C19 C6 180.0(5)
N100 C6 C19 C18 -0.3(6)
C20 C6 C19 C18 -178.7(5)
C2 O23 C22 C17 -80.1(6)
C12 O1 C24 O5 2.1(8)
C12 O1 C24 C5 -175.5(4)
N7 C5 C24 O5 11.5(8)
N7 C5 C24 O1 -171.0(4)
C211 N7 C217 C216 85.4(7)
C5 N7 C217 C216 -69.3(7)
C13 O25 C300 C301 173.8(5)
C218 O2 C216 O26 0.2(10)
C218 O2 C216 C217 -178.4(6)
N7 C217 C216 O26 170.5(6)
N7 C217 C216 O2 -10.9(9)
C216 O2 C218 C219 160.0(8)
